data_1562167
loop_
_publ_author_name
'McNamee, Ryan E.'
'Haugland, Marius M.'
'Nugent, Jeremy'
'Chan, Rachel'
'Christensen, Kirsten E.'
'Anderson, Edward A.'

_publ_section_title
;
 Synthesis of 1,3-disubstituted bicyclo[1.1.0]butanes <i>via</i> directed
 bridgehead functionalization.
;
_journal_issue 21
_journal_name_full 'Chemical science'
_journal_page_first 7480
_journal_page_last 7485
_journal_paper_doi 10.1039/d1sc01836a
_journal_volume 12
_journal_year 2021
_chemical_absolute_configuration ad
_chemical_formula_moiety 'C16 H13 F O2 S'
_chemical_formula_sum 'C16 H13 F O2 S'
_chemical_formula_weight 288.34
_chemical_melting_point ?
_space_group_IT_number 7
_space_group_name_Hall 'P -2yc'
_space_group_name_H-M_alt 'P 1 c 1'
_symmetry_cell_setting monoclinic
_symmetry_space_group_name_Hall 'P -2yc'
_symmetry_space_group_name_H-M 'P 1 c 1'
_atom_sites_solution_hydrogens difmap
_atom_sites_solution_primary other
_audit_creation_date 2020-03-16
_audit_creation_method 'CRYSTALS_ver_14.61_build_7453 '
_audit_update_record
;
2021-03-31 deposited with the CCDC.	2021-04-27 downloaded from the CCDC.
;
_cell_angle_alpha 90
_cell_angle_beta 93.778(2)
_cell_angle_gamma 90
_cell_formula_units_Z 4
_cell_length_a 7.5201(2)
_cell_length_b 6.1363(2)
_cell_length_c 29.1109(7)
_cell_measurement_reflns_used 5640
_cell_measurement_temperature 150
_cell_measurement_theta_max 76.93
_cell_measurement_theta_min 5.87
_cell_volume 1340.42(7)
_computing_cell_refinement
; 
 CrysAlisPro (Rigaku Oxford Diffraction, 2017) 
;
_computing_data_collection 'SuperNova, (Oxford Diffraction, 2010)'
_computing_data_reduction
; 
 CrysAlisPro (Rigaku Oxford Diffraction, 2017) 
;
_computing_molecular_graphics 'CAMERON (Watkin et al., 1996)'
_computing_publication_material 'CRYSTALS (Betteridge et al., 2003)'
_computing_structure_refinement 'CRYSTALS (Betteridge et al., 2003)'
_computing_structure_solution 'Superflip (Palatinus & Chapuis, 2007)'
_diffrn_ambient_temperature 150
_diffrn_measured_fraction_theta_full 0.996
_diffrn_measured_fraction_theta_max 0.989
_diffrn_measurement_device Area
_diffrn_measurement_device_type 'Oxford Diffraction SuperNova'
_diffrn_measurement_method \w
_diffrn_radiation_monochromator 'focussing mirrors'
_diffrn_radiation_type 'Cu K\a'
_diffrn_radiation_wavelength 1.54184
_diffrn_reflns_av_R_equivalents 0.033
_diffrn_reflns_av_sigmaI/netI 0.0507
_diffrn_reflns_av_unetI/netI 0.050
_diffrn_reflns_limit_h_max 9
_diffrn_reflns_limit_h_min -7
_diffrn_reflns_limit_k_max 7
_diffrn_reflns_limit_k_min -7
_diffrn_reflns_limit_l_max 33
_diffrn_reflns_limit_l_min -36
_diffrn_reflns_number 11889
_diffrn_reflns_theta_full 75.569
_diffrn_reflns_theta_max 77.111
_diffrn_reflns_theta_min 3.043
_diffrn_standards_number 0
_exptl_absorpt_coefficient_mu 2.245
_exptl_absorpt_correction_T_max 0.89
_exptl_absorpt_correction_T_min 0.86
_exptl_absorpt_correction_type multi-scan
_exptl_absorpt_process_details
; 
 CrysAlisPro (Rigaku Oxford Diffraction, 2017) 
;
_exptl_crystal_colour clear_pale_colourless
_exptl_crystal_density_diffrn 1.429
_exptl_crystal_density_meas ?
_exptl_crystal_density_method 'not measured'
_exptl_crystal_description block
_exptl_crystal_F_000 600
_exptl_crystal_size_max 0.20
_exptl_crystal_size_mid 0.10
_exptl_crystal_size_min 0.05
_refine_diff_density_max 0.18
_refine_diff_density_min -0.21
_refine_ls_abs_structure_details
; 
 Parsons, Flack & Wagner (2013), 
 758 Friedel Pairs 
;
_refine_ls_abs_structure_Flack 0.008(14)
_refine_ls_extinction_method None
_refine_ls_goodness_of_fit_ref 1.0019
_refine_ls_hydrogen_treatment constr
_refine_ls_matrix_type full
_refine_ls_number_parameters 362
_refine_ls_number_reflns 3738
_refine_ls_number_restraints 2
_refine_ls_R_factor_all 0.0318
_refine_ls_R_factor_gt 0.0295
_refine_ls_shift/su_max 0.0003583
_refine_ls_shift/su_mean 0.0000466
_refine_ls_structure_factor_coef Fsqd
_refine_ls_weighting_details
;
 Method= Modified Sheldrick 
 w=1/[\s^2^(F^2^) + ( 0.04P)^2^ + 0.14P] 
 ,where P=(max(Fo^2^,0) + 2Fc^2^)/3 
;
_refine_ls_weighting_scheme calc
_refine_ls_wR_factor_all 0.0754
_refine_ls_wR_factor_gt 0.0734
_refine_ls_wR_factor_ref 0.0754
_reflns_limit_h_max 9
_reflns_limit_h_min -7
_reflns_limit_k_max 7
_reflns_limit_k_min 0
_reflns_limit_l_max 33
_reflns_limit_l_min -36
_reflns_number_gt 3539
_reflns_number_total 3740
_reflns_threshold_expression I>2.0\s(I)
_oxford_diffrn_Wilson_B_factor 2.42
_oxford_diffrn_Wilson_scale 0.02
_oxford_refine_ls_r_factor_ref 0.0318
_oxford_refine_ls_scale 6.76(12)
_oxford_reflns_number_all 3738
_oxford_structure_analysis_title 7305
_cod_data_source_file d1sc01836a2.cif
_cod_data_source_block 16
_cod_depositor_comments
;
The following automatic conversions were performed:

data item '_chemical_melting_point' value 'not measured' was changed
to '?' -- the value is undefined or not given.

data item '_exptl_crystal_density_meas' value 'not measured' was
changed to '?' -- the value is perceived as not measured.

Automatic conversion script
Id: cif_fix_values 7556 2019-12-06 15:28:31Z antanas 

 Adding full bibliography for 1562166--1562170.cif.
;
_cod_original_sg_symbol_H-M 'P c '
_cod_database_code 1562167
_oxford_refine_reflns_threshold_expression_ref I>-3.0\s(I)
_oxford_refine_ls_r_factor_all 0.0318
_oxford_refine_ls_wr_factor_all 0.0754
_oxford_hooft_y -0.013(14)
_oxford_bijvoet_difference 0.008(14)
_oxford_refined_flack_x 0.009(19)

loop_
_symmetry_equiv_pos_as_xyz
x,y,z
x,-y,z+1/2

loop_
_atom_site_label
_atom_site_type_symbol
_atom_site_fract_x
_atom_site_fract_y
_atom_site_fract_z
_atom_site_U_iso_or_equiv
_atom_site_occupancy
_atom_site_adp_type
_atom_site_refinement_flags_posn
_atom_site_refinement_flags_adp
_atom_site_refinement_flags_occupancy
_atom_site_disorder_assembly
_atom_site_disorder_group
_atom_site_attached_hydrogens
C1 C 0.4982(3) 0.2825(4) 0.71671(10) 0.0353 1.0000 Uani . . . . . .
C2 C 0.4639(4) 0.2545(5) 0.66968(10) 0.0401 1.0000 Uani . . . . . .
C3 C 0.4915(3) 0.4243(5) 0.63962(9) 0.0401 1.0000 Uani . . . . . .
C4 C 0.5554(3) 0.6242(5) 0.65624(9) 0.0392 1.0000 Uani . . . . . .
C5 C 0.5879(3) 0.6553(4) 0.70314(9) 0.0344 1.0000 Uani . . . . . .
C6 C 0.5572(3) 0.4839(4) 0.73297(8) 0.0289 1.0000 Uani . . . . . .
S7 S 0.58059(11) 0.52892(9) 0.79330(4) 0.0287 1.0000 Uani . . . . . .
O8 O 0.4484(3) 0.6862(4) 0.80488(7) 0.0422 1.0000 Uani . . . . . .
O9 O 0.5832(3) 0.3203(3) 0.81603(7) 0.0384 1.0000 Uani . . . . . .
C10 C 0.7868(3) 0.6489(4) 0.80266(9) 0.0321 1.0000 Uani . . . . . .
C11 C 0.8250(4) 0.8824(5) 0.81499(10) 0.0424 1.0000 Uani . . . . . .
C12 C 0.8627(3) 0.7107(4) 0.85070(9) 0.0320 1.0000 Uani . . . . . .
C13 C 0.9569(3) 0.5480(5) 0.82276(9) 0.0374 1.0000 Uani . . . . . .
C14 C 0.7932(3) 0.6890(4) 0.89632(8) 0.0281 1.0000 Uani . . . . . .
C15 C 0.6972(3) 0.8580(4) 0.91513(9) 0.0330 1.0000 Uani . . . . . .
C16 C 0.6386(3) 0.8413(4) 0.9590(1) 0.0365 1.0000 Uani . . . . . .
C17 C 0.6760(3) 0.6535(5) 0.98370(9) 0.0369 1.0000 Uani . . . . . .
C18 C 0.7712(4) 0.4836(5) 0.96675(9) 0.0375 1.0000 Uani . . . . . .
C19 C 0.8305(3) 0.5021(4) 0.92281(9) 0.0324 1.0000 Uani . . . . . .
F20 F 0.6163(2) 0.6350(3) 1.02649(6) 0.0499 1.0000 Uani . . . . . .
C51 C 0.1716(3) 1.0499(4) 0.45243(9) 0.0332 1.0000 Uani . . . . . .
C52 C 0.2067(4) 1.0039(5) 0.40745(10) 0.0400 1.0000 Uani . . . . . .
C53 C 0.2795(3) 0.8055(5) 0.39575(9) 0.0385 1.0000 Uani . . . . . .
C54 C 0.3189(3) 0.6501(5) 0.42955(10) 0.0378 1.0000 Uani . . . . . .
C55 C 0.2867(3) 0.6931(4) 0.47517(9) 0.0332 1.0000 Uani . . . . . .
C56 C 0.2148(3) 0.8929(4) 0.48614(8) 0.0281 1.0000 Uani . . . . . .
S57 S 0.18827(11) 0.95852(9) 0.54450(4) 0.0295 1.0000 Uani . . . . . .
O58 O 0.3373(2) 0.8666(4) 0.57137(7) 0.0411 1.0000 Uani . . . . . .
O59 O 0.1533(3) 1.1887(3) 0.54760(8) 0.0438 1.0000 Uani . . . . . .
C60 C -0.0014(3) 0.8199(4) 0.55849(9) 0.0299 1.0000 Uani . . . . . .
C61 C -0.0119(3) 0.6112(4) 0.58478(9) 0.0336 1.0000 Uani . . . . . .
C62 C -0.0713(3) 0.8168(4) 0.60639(8) 0.0292 1.0000 Uani . . . . . .
C63 C -0.1820(3) 0.9110(5) 0.56648(9) 0.0365 1.0000 Uani . . . . . .
C64 C -0.0078(3) 0.9206(4) 0.65013(8) 0.0265 1.0000 Uani . . . . . .
C65 C 0.1061(3) 0.8088(4) 0.68163(8) 0.0283 1.0000 Uani . . . . . .
C66 C 0.1627(3) 0.9026(4) 0.72339(8) 0.0331 1.0000 Uani . . . . . .
C67 C 0.1017(3) 1.1084(4) 0.73288(9) 0.0352 1.0000 Uani . . . . . .
C68 C -0.0117(4) 1.2235(4) 0.70330(10) 0.0374 1.0000 Uani . . . . . .
C69 C -0.0679(3) 1.1279(4) 0.66140(9) 0.0334 1.0000 Uani . . . . . .
F70 F 0.1589(2) 1.2014(3) 0.77380(7) 0.0496 1.0000 Uani . . . . . .
H11 H 0.4822 0.1682 0.7372 0.0424 1.0000 Uiso R . . . . .
H21 H 0.4252 0.1218 0.6580 0.0484 1.0000 Uiso R . . . . .
H31 H 0.4679 0.4039 0.6083 0.0471 1.0000 Uiso R . . . . .
H41 H 0.5735 0.7361 0.6351 0.0466 1.0000 Uiso R . . . . .
H51 H 0.6295 0.7895 0.7146 0.0410 1.0000 Uiso R . . . . .
H111 H 0.7220 0.9769 0.8178 0.0508 1.0000 Uiso R . . . . .
H112 H 0.9250 0.9568 0.8018 0.0513 1.0000 Uiso R . . . . .
H132 H 0.9575 0.3966 0.8320 0.0451 1.0000 Uiso R . . . . .
H131 H 1.0682 0.5852 0.8093 0.0445 1.0000 Uiso R . . . . .
H151 H 0.6717 0.9835 0.8979 0.0404 1.0000 Uiso R . . . . .
H161 H 0.5746 0.9508 0.9716 0.0442 1.0000 Uiso R . . . . .
H181 H 0.7946 0.3576 0.9847 0.0438 1.0000 Uiso R . . . . .
H191 H 0.8965 0.3899 0.9108 0.0387 1.0000 Uiso R . . . . .
H511 H 0.1227 1.1827 0.4611 0.0394 1.0000 Uiso R . . . . .
H521 H 0.1820 1.1109 0.3847 0.0484 1.0000 Uiso R . . . . .
H531 H 0.3009 0.7785 0.3649 0.0458 1.0000 Uiso R . . . . .
H541 H 0.3674 0.5168 0.4222 0.0453 1.0000 Uiso R . . . . .
H551 H 0.3146 0.5942 0.4981 0.0404 1.0000 Uiso R . . . . .
H611 H 0.1001 0.5407 0.5974 0.0403 1.0000 Uiso R . . . . .
H612 H -0.1006 0.5030 0.5735 0.0404 1.0000 Uiso R . . . . .
H632 H -0.2002 1.0699 0.5644 0.0441 1.0000 Uiso R . . . . .
H631 H -0.2850 0.8291 0.5535 0.0446 1.0000 Uiso R . . . . .
H651 H 0.1472 0.6673 0.6745 0.0340 1.0000 Uiso R . . . . .
H661 H 0.2421 0.8291 0.7441 0.0401 1.0000 Uiso R . . . . .
H681 H -0.0494 1.3624 0.7112 0.0460 1.0000 Uiso R . . . . .
H691 H -0.1462 1.2024 0.6411 0.0408 1.0000 Uiso R . . . . .

loop_
_atom_site_aniso_label
_atom_site_aniso_U_11
_atom_site_aniso_U_22
_atom_site_aniso_U_33
_atom_site_aniso_U_23
_atom_site_aniso_U_13
_atom_site_aniso_U_12
C1 0.0286(11) 0.0412(13) 0.0362(12) -0.0004(10) 0.0027(9) -0.0034(10)
C2 0.0337(11) 0.0491(14) 0.0375(13) -0.0100(10) 0.0026(10) -0.0037(11)
C3 0.0291(11) 0.0651(17) 0.0264(11) -0.0040(11) 0.0024(9) 0.0034(11)
C4 0.0339(12) 0.0535(15) 0.0306(12) 0.0079(10) 0.0054(9) 0.0048(11)
C5 0.0320(11) 0.0393(12) 0.0319(12) 0.0043(9) 0.0031(9) 0.0001(10)
C6 0.0219(10) 0.0376(12) 0.0272(10) 0.0013(9) 0.0018(8) 0.0014(9)
S7 0.0263(2) 0.0359(3) 0.0240(2) 0.0015(2) 0.00303(17) 0.0009(2)
O8 0.0337(9) 0.0599(12) 0.0328(9) -0.0064(8) 0.0017(7) 0.0133(8)
O9 0.0441(10) 0.0412(10) 0.0296(9) 0.0063(7) 0.0011(7) -0.0065(8)
C10 0.0334(12) 0.0351(12) 0.0282(11) -0.0005(9) 0.0051(9) -0.0025(10)
C11 0.0523(16) 0.0390(13) 0.0367(13) 0.0022(10) 0.0084(11) -0.0114(12)
C12 0.0275(10) 0.0357(11) 0.0330(12) -0.0043(9) 0.0031(8) -0.0030(9)
C13 0.0255(10) 0.0527(15) 0.0343(12) -0.0081(10) 0.0050(9) 0.0003(10)
C14 0.0229(9) 0.0323(10) 0.0289(10) -0.0037(8) 0.0003(8) -0.0015(8)
C15 0.0291(11) 0.0327(11) 0.0371(12) -0.0038(9) 0.0005(9) 0.0034(9)
C16 0.0291(10) 0.0422(13) 0.0385(13) -0.0113(10) 0.0038(9) 0.0019(10)
C17 0.0288(11) 0.0550(15) 0.0270(11) -0.0087(10) 0.0018(9) -0.0099(11)
C18 0.0393(13) 0.0437(13) 0.0289(12) 0.0024(9) -0.0033(10) -0.0016(11)
C19 0.0311(11) 0.0338(11) 0.0322(11) -0.0030(9) 0.0004(9) 0.0031(9)
F20 0.0494(9) 0.0715(11) 0.0297(8) -0.0070(7) 0.0102(7) -0.0107(9)
C51 0.0292(11) 0.0392(12) 0.0311(12) 0.0054(9) 0.0009(9) 0.0058(9)
C52 0.0327(12) 0.0560(15) 0.0310(12) 0.0103(10) 0.0003(9) 0.0046(11)
C53 0.0263(10) 0.0637(16) 0.0255(10) -0.0043(10) 0.0011(8) 0.0016(11)
C54 0.0312(11) 0.0451(13) 0.0374(13) -0.0082(10) 0.0051(9) 0.0051(10)
C55 0.0318(11) 0.0347(11) 0.0328(12) 0.0010(9) 0.0014(9) 0.0047(10)
C56 0.0231(9) 0.0339(11) 0.0276(10) 0.0006(8) 0.0038(8) 0.0022(8)
S57 0.0287(2) 0.0345(3) 0.0256(2) -0.0019(2) 0.00331(19) -0.0006(2)
O58 0.0293(8) 0.0635(12) 0.0297(8) -0.0002(8) -0.0036(7) -0.0002(9)
O59 0.0563(12) 0.0335(9) 0.0430(11) -0.0067(8) 0.0140(9) -0.0022(8)
C60 0.0285(10) 0.0363(11) 0.0254(10) 0.0002(8) 0.0046(8) 0.0006(9)
C61 0.0399(12) 0.0324(11) 0.0289(11) -0.0013(9) 0.0044(9) -0.0032(10)
C62 0.0270(10) 0.0352(11) 0.0259(11) 0.0028(8) 0.0044(8) 0.0007(9)
C63 0.0269(11) 0.0542(15) 0.0282(12) 0.0028(10) 0.0007(9) 0.0048(11)
C64 0.0235(9) 0.0302(11) 0.0264(10) 0.0024(8) 0.0066(8) 0.0009(8)
C65 0.0287(10) 0.0300(10) 0.0264(10) 0.0010(8) 0.0047(8) 0.0032(9)
C66 0.0302(11) 0.0432(12) 0.0262(11) -0.0001(9) 0.0042(9) -0.0002(10)
C67 0.0345(11) 0.0434(13) 0.0291(11) -0.0111(9) 0.0130(9) -0.0075(10)
C68 0.0408(13) 0.0303(11) 0.0431(14) -0.0062(9) 0.0175(11) 0.0027(10)
C69 0.0307(11) 0.0339(11) 0.0367(12) 0.0032(9) 0.0093(9) 0.0067(9)
F70 0.0489(10) 0.0619(11) 0.0391(9) -0.0218(7) 0.0117(7) -0.0110(8)

loop_
_atom_type_symbol
_atom_type_scat_dispersion_real
_atom_type_scat_dispersion_imag
_atom_type_scat_Cromer_Mann_a1
_atom_type_scat_Cromer_Mann_b1
_atom_type_scat_Cromer_Mann_a2
_atom_type_scat_Cromer_Mann_b2
_atom_type_scat_Cromer_Mann_a3
_atom_type_scat_Cromer_Mann_b3
_atom_type_scat_Cromer_Mann_a4
_atom_type_scat_Cromer_Mann_b4
_atom_type_scat_Cromer_Mann_c
_atom_type_scat_source
C 0.0181 0.0091 2.3100 20.8439 1.0200 10.2075 1.5886 0.5687 0.8650 51.6512 0.2156 'International Tables Vol C 4.2.6.8 and 6.1.1.4'
H 0.0000 0.0000 0.4930 10.5109 0.3229 26.1257 0.1402 3.1424 0.0408 57.7998 0.0030 'International Tables Vol C 4.2.6.8 and 6.1.1.4'
F 0.0727 0.0534 3.5392 10.2825 2.6412 4.2944 1.5170 0.2615 1.0243 26.1476 0.2776 'International Tables Vol C 4.2.6.8 and 6.1.1.4'
O 0.0492 0.0322 3.0485 13.2771 2.2868 5.7011 1.5463 0.3239 0.8670 32.9089 0.2508 'International Tables Vol C 4.2.6.8 and 6.1.1.4'
S 0.3331 0.5567 6.9053 1.4679 5.2034 22.2151 1.4379 0.2536 1.5863 56.1720 0.8669 'International Tables Vol C 4.2.6.8 and 6.1.1.4'

loop_
_geom_angle_atom_site_label_1
_geom_angle_site_symmetry_1
_geom_angle_atom_site_label_2
_geom_angle_site_symmetry_2
_geom_angle_atom_site_label_3
_geom_angle_site_symmetry_3
_geom_angle
_geom_angle_publ_flag
C2 . C1 . C6 . 118.8(2) yes
C2 . C1 . H11 . 120.9 no
C6 . C1 . H11 . 120.2 no
C1 . C2 . C3 . 120.3(3) yes
C1 . C2 . H21 . 120.4 no
C3 . C2 . H21 . 119.3 no
C2 . C3 . C4 . 120.4(2) yes
C2 . C3 . H31 . 119.6 no
C4 . C3 . H31 . 120.0 no
C3 . C4 . C5 . 119.9(3) yes
C3 . C4 . H41 . 118.7 no
C5 . C4 . H41 . 121.4 no
C4 . C5 . C6 . 119.0(2) yes
C4 . C5 . H51 . 120.5 no
C6 . C5 . H51 . 120.5 no
C5 . C6 . C1 . 121.5(2) yes
C5 . C6 . S7 . 119.30(19) yes
C1 . C6 . S7 . 119.05(19) yes
C6 . S7 . O8 . 108.10(11) yes
C6 . S7 . O9 . 108.28(11) yes
O8 . S7 . O9 . 118.43(13) yes
C6 . S7 . C10 . 104.64(11) yes
O8 . S7 . C10 . 107.74(12) yes
O9 . S7 . C10 . 108.81(12) yes
S7 . C10 . C11 . 127.1(2) yes
S7 . C10 . C12 . 122.08(17) yes
C11 . C10 . C12 . 59.20(16) yes
S7 . C10 . C13 . 128.28(19) yes
C11 . C10 . C13 . 98.9(2) yes
C12 . C10 . C13 . 59.19(16) yes
C10 . C11 . C12 . 61.16(17) yes
C10 . C11 . H111 . 116.5 no
C12 . C11 . H111 . 118.4 no
C10 . C11 . H112 . 119.4 no
C12 . C11 . H112 . 119.1 no
H111 . C11 . H112 . 113.0 no
C10 . C12 . C11 . 59.64(17) yes
C10 . C12 . C13 . 59.78(16) yes
C11 . C12 . C13 . 99.6(2) yes
C10 . C12 . C14 . 132.4(2) yes
C11 . C12 . C14 . 129.2(2) yes
C13 . C12 . C14 . 130.0(2) yes
C10 . C13 . C12 . 61.03(16) yes
C10 . C13 . H132 . 119.4 no
C12 . C13 . H132 . 119.0 no
C10 . C13 . H131 . 118.6 no
C12 . C13 . H131 . 120.8 no
H132 . C13 . H131 . 110.4 no
C12 . C14 . C15 . 120.8(2) yes
C12 . C14 . C19 . 120.2(2) yes
C15 . C14 . C19 . 118.9(2) yes
C14 . C15 . C16 . 120.8(2) yes
C14 . C15 . H151 . 119.7 no
C16 . C15 . H151 . 119.5 no
C15 . C16 . C17 . 118.5(2) yes
C15 . C16 . H161 . 121.5 no
C17 . C16 . H161 . 120.0 no
C16 . C17 . C18 . 122.7(2) yes
C16 . C17 . F20 . 118.7(2) yes
C18 . C17 . F20 . 118.6(3) yes
C17 . C18 . C19 . 118.4(2) yes
C17 . C18 . H181 . 120.3 no
C19 . C18 . H181 . 121.3 no
C14 . C19 . C18 . 120.7(2) yes
C14 . C19 . H191 . 119.5 no
C18 . C19 . H191 . 119.8 no
C52 . C51 . C56 . 118.3(2) yes
C52 . C51 . H511 . 122.4 no
C56 . C51 . H511 . 119.2 no
C51 . C52 . C53 . 121.0(2) yes
C51 . C52 . H521 . 118.8 no
C53 . C52 . H521 . 120.2 no
C52 . C53 . C54 . 119.9(2) yes
C52 . C53 . H531 . 119.1 no
C54 . C53 . H531 . 121.0 no
C53 . C54 . C55 . 120.3(2) yes
C53 . C54 . H541 . 120.8 no
C55 . C54 . H541 . 118.9 no
C54 . C55 . C56 . 118.9(2) yes
C54 . C55 . H551 . 121.5 no
C56 . C55 . H551 . 119.5 no
C51 . C56 . C55 . 121.6(2) yes
C51 . C56 . S57 . 118.78(19) yes
C55 . C56 . S57 . 119.52(18) yes
C56 . S57 . O58 . 107.42(11) yes
C56 . S57 . O59 . 108.39(12) yes
O58 . S57 . O59 . 119.29(13) yes
C56 . S57 . C60 . 105.11(11) yes
O58 . S57 . C60 . 107.68(12) yes
O59 . S57 . C60 . 108.07(12) yes
S57 . C60 . C61 . 127.78(18) yes
S57 . C60 . C62 . 124.12(17) yes
C61 . C60 . C62 . 59.19(15) yes
S57 . C60 . C63 . 128.41(19) yes
C61 . C60 . C63 . 99.2(2) yes
C62 . C60 . C63 . 59.47(15) yes
C60 . C61 . C62 . 61.27(15) yes
C60 . C61 . H611 . 119.2 no
C62 . C61 . H611 . 118.7 no
C60 . C61 . H612 . 117.7 no
C62 . C61 . H612 . 119.9 no
H611 . C61 . H612 . 111.7 no
C60 . C62 . C61 . 59.55(15) yes
C60 . C62 . C63 . 59.56(15) yes
C61 . C62 . C63 . 99.5(2) yes
C60 . C62 . C64 . 132.3(2) yes
C61 . C62 . C64 . 129.8(2) yes
C63 . C62 . C64 . 129.3(2) yes
C60 . C63 . C62 . 60.97(15) yes
C60 . C63 . H632 . 118.8 no
C62 . C63 . H632 . 119.7 no
C60 . C63 . H631 . 116.8 no
C62 . C63 . H631 . 119.1 no
H632 . C63 . H631 . 112.5 no
C62 . C64 . C65 . 120.4(2) yes
C62 . C64 . C69 . 120.3(2) yes
C65 . C64 . C69 . 119.2(2) yes
C64 . C65 . C66 . 120.8(2) yes
C64 . C65 . H651 . 120.2 no
C66 . C65 . H651 . 119.0 no
C65 . C66 . C67 . 118.0(2) yes
C65 . C66 . H661 . 120.7 no
C67 . C66 . H661 . 121.3 no
C66 . C67 . C68 . 123.3(2) yes
C66 . C67 . F70 . 117.9(2) yes
C68 . C67 . F70 . 118.8(2) yes
C67 . C68 . C69 . 118.3(2) yes
C67 . C68 . H681 . 120.3 no
C69 . C68 . H681 . 121.4 no
C64 . C69 . C68 . 120.3(2) yes
C64 . C69 . H691 . 120.1 no
C68 . C69 . H691 . 119.6 no

loop_
_geom_bond_atom_site_label_1
_geom_bond_site_symmetry_1
_geom_bond_atom_site_label_2
_geom_bond_site_symmetry_2
_geom_bond_distance
_geom_bond_publ_flag
C1 . C2 . 1.387(3) yes
C1 . C6 . 1.386(3) yes
C1 . H11 . 0.934 no
C2 . C3 . 1.385(4) yes
C2 . H21 . 0.922 no
C3 . C4 . 1.392(4) yes
C3 . H31 . 0.925 no
C4 . C5 . 1.384(3) yes
C4 . H41 . 0.937 no
C5 . C6 . 1.393(3) yes
C5 . H51 . 0.935 no
C6 . S7 . 1.775(2) yes
S7 . O8 . 1.441(2) yes
S7 . O9 . 1.4404(19) yes
S7 . C10 . 1.722(3) yes
C10 . C11 . 1.501(3) yes
C10 . C12 . 1.524(3) yes
C10 . C13 . 1.505(3) yes
C11 . C12 . 1.494(4) yes
C11 . H111 . 0.975 no
C11 . H112 . 0.980 no
C12 . C13 . 1.496(3) yes
C12 . C14 . 1.465(3) yes
C13 . H132 . 0.966 no
C13 . H131 . 0.974 no
C14 . C15 . 1.396(3) yes
C14 . C19 . 1.400(3) yes
C15 . C16 . 1.383(4) yes
C15 . H151 . 0.933 no
C16 . C17 . 1.377(4) yes
C16 . H161 . 0.917 no
C17 . C18 . 1.375(4) yes
C17 . F20 . 1.356(3) yes
C18 . C19 . 1.387(4) yes
C18 . H181 . 0.944 no
C19 . H191 . 0.930 no
C51 . C52 . 1.382(4) yes
C51 . C56 . 1.398(3) yes
C51 . H511 . 0.935 no
C52 . C53 . 1.387(4) yes
C52 . H521 . 0.942 no
C53 . C54 . 1.388(4) yes
C53 . H531 . 0.936 no
C54 . C55 . 1.391(3) yes
C54 . H541 . 0.926 no
C55 . C56 . 1.385(3) yes
C55 . H551 . 0.916 no
C56 . S57 . 1.770(2) yes
S57 . O58 . 1.4391(19) yes
S57 . O59 . 1.4405(19) yes
S57 . C60 . 1.732(3) yes
C60 . C61 . 1.497(3) yes
C60 . C62 . 1.522(3) yes
C60 . C63 . 1.501(3) yes
C61 . C62 . 1.491(3) yes
C61 . H611 . 0.996 no
C61 . H612 . 0.982 no
C62 . C63 . 1.500(3) yes
C62 . C64 . 1.475(3) yes
C63 . H632 . 0.985 no
C63 . H631 . 0.978 no
C64 . C65 . 1.393(3) yes
C64 . C69 . 1.396(3) yes
C65 . C66 . 1.387(3) yes
C65 . H651 . 0.949 no
C66 . C67 . 1.377(4) yes
C66 . H661 . 0.936 no
C67 . C68 . 1.368(4) yes
C67 . F70 . 1.365(3) yes
C68 . C69 . 1.394(4) yes
C68 . H681 . 0.932 no
C69 . H691 . 0.927 no

loop_
_geom_hbond_atom_site_label_D
_geom_hbond_site_symmetry_D
_geom_hbond_atom_site_label_H
_geom_hbond_site_symmetry_H
_geom_hbond_atom_site_label_A
_geom_hbond_site_symmetry_A
_geom_hbond_angle_DHA
_geom_hbond_distance_DH
_geom_hbond_distance_HA
_geom_hbond_distance_DA
_geom_hbond_publ_flag
C11 . H111 . O9 1_565 152 0.98 2.35 3.246(4) yes
C66 . H661 . O8 . 172 0.94 2.44 3.367(4) yes
